data_2202768
loop_
_publ_author_name
'Colin H. L. Kennard'
'Helen G. McFadden'
'Karl A. Byriel'

_publ_section_title
3-[(2-Chlorophenyl)sulfonylamino]-2-cyano-<i>N</i>-(3,5-dimethoxyphenyl)-3-methylsulfanyl-2-propenamide
_journal_issue 7
_journal_name_full 'Acta Crystallographica Section E'
_journal_page_first o922
_journal_page_last o923
_journal_paper_doi 10.1107/S1600536803010584
_journal_volume 59
_journal_year 2003
_chemical_formula_iupac 'C19 H18 Cl N3 O5 S2'
_chemical_formula_moiety 'C19 H18 Cl N3 O5 S2'
_chemical_formula_sum 'C19 H18 Cl N3 O5 S2'
_chemical_formula_weight 467.16
_chemical_name_systematic
;
3-[(2-Chlorophenyl)sulfonylamino]-2-cyano-N-(3,5-dimethoxyphenyl)-
3-methylsulfanyl-2-propenamide
;
_space_group_IT_number 2
_symmetry_cell_setting triclinic
_symmetry_space_group_name_Hall '-P 1'
_symmetry_space_group_name_H-M 'P -1'
_atom_sites_solution_hydrogens geom
_atom_sites_solution_primary direct
_atom_sites_solution_secondary difmap
_cell_angle_alpha 109.650(10)
_cell_angle_beta 94.140(10)
_cell_angle_gamma 106.240(10)
_cell_formula_units_Z 2
_cell_length_a 9.5060(10)
_cell_length_b 9.738(2)
_cell_length_c 12.572(2)
_cell_measurement_reflns_used 25
_cell_measurement_temperature 293(2)
_cell_measurement_theta_max 12
_cell_measurement_theta_min 10
_cell_volume 1034.3(3)
_computing_cell_refinement 'Data Collection Package'
_computing_data_collection 'Data Collection Package (Frenz & Enraf-Nonius, 1985)'
_computing_data_reduction 'WinGX (Version 1.64.02; Farrugia, 1999)'
_computing_molecular_graphics 'PLATON98 (Spek, 1998)'
_computing_publication_material SHELXL97
_computing_structure_refinement 'SHELXL97 (Sheldrick, 1997)'
_computing_structure_solution 'SHELXS97 (Sheldrick, 1997)'
_diffrn_ambient_temperature 293(2)
_diffrn_measured_fraction_theta_full 1.000
_diffrn_measured_fraction_theta_max 1.000
_diffrn_measurement_device '\k-geometry diffractometer'
_diffrn_measurement_device_type 'Enraf-Nonius CAD-4'
_diffrn_measurement_method 'non-profiled \w'
_diffrn_radiation_monochromator graphite
_diffrn_radiation_type Mok\a
_diffrn_radiation_wavelength 0.71073
_diffrn_reflns_av_R_equivalents 0.0062
_diffrn_reflns_av_sigmaI/netI 0.0160
_diffrn_reflns_limit_h_max 11
_diffrn_reflns_limit_h_min 0
_diffrn_reflns_limit_k_max 11
_diffrn_reflns_limit_k_min -11
_diffrn_reflns_limit_l_max 14
_diffrn_reflns_limit_l_min -14
_diffrn_reflns_number 3933
_diffrn_reflns_theta_full 24.97
_diffrn_reflns_theta_max 24.97
_diffrn_reflns_theta_min 1.75
_diffrn_standards_decay_% 1
_diffrn_standards_interval_time 120
_diffrn_standards_number 3
_exptl_absorpt_coefficient_mu 0.424
_exptl_absorpt_correction_T_max 0.9797
_exptl_absorpt_correction_T_min 0.9583
_exptl_absorpt_correction_type '\y scan'
_exptl_absorpt_process_details '(North et al., 1968)'
_exptl_crystal_colour colourless
_exptl_crystal_density_diffrn 1.502
_exptl_crystal_density_method 'not measured'
_exptl_crystal_description needle
_exptl_crystal_F_000 484
_exptl_crystal_size_max .3
_exptl_crystal_size_mid .05
_exptl_crystal_size_min .05
_refine_diff_density_max 0.208
_refine_diff_density_min -0.323
_refine_ls_extinction_method none
_refine_ls_goodness_of_fit_ref 1.017
_refine_ls_hydrogen_treatment constr
_refine_ls_matrix_type full
_refine_ls_number_parameters 279
_refine_ls_number_reflns 3639
_refine_ls_number_restraints 0
_refine_ls_restrained_S_all 1.017
_refine_ls_R_factor_all 0.0406
_refine_ls_R_factor_gt 0.0302
_refine_ls_shift/su_max <0.001
_refine_ls_shift/su_mean 0.000
_refine_ls_structure_factor_coef Fsqd
_refine_ls_weighting_details 'calc w = 1/[\s^2^(Fo^2^)+(0.0478P)^2^+0.4158P] where P = (Fo^2^+2Fc^2^)/3'
_refine_ls_weighting_scheme calc
_refine_ls_wR_factor_gt 0.0810
_refine_ls_wR_factor_ref 0.0872
_reflns_number_gt 3027
_reflns_number_total 3639
_reflns_threshold_expression I>2\s(I)
_cod_data_source_file ob6233.cif
_cod_data_source_block I
_cod_depositor_comments
;
The following automatic conversions were performed:
'_symmetry_cell_setting' value 'Triclinic' changed to 'triclinic'
according to '/home/saulius/struct/CIF-dictionaries/cif_core.dic'
dictionary named 'cif_core.dic' version 2.4.1 from 2010-06-29.

Automatic conversion script
Id: cif_fix_enum 1527 2010-12-29 10:47:43Z saulius 

The following automatic conversions were performed:

'_symmetry_cell_setting' value 'Triclinic' changed to 'triclinic'
according to /home/saulius/struct/CIF-dictionaries/cif_core.dic
dictionary named 'cif_core.dic' version 2.4.1 from 2010-06-29.

Automatic conversion script
Id: cif_fix_values 1715 2011-07-08 13:25:40Z adriana 
;
_cod_database_code 2202768
_cod_database_fobs_code 2202768

loop_
_symmetry_equiv_pos_as_xyz
'x, y, z'
'-x, -y, -z'

loop_
_atom_site_label
_atom_site_fract_x
_atom_site_fract_y
_atom_site_fract_z
_atom_site_U_iso_or_equiv
_atom_site_adp_type
_atom_site_calc_flag
_atom_site_refinement_flags
_atom_site_occupancy
_atom_site_disorder_assembly
_atom_site_disorder_group
_atom_site_type_symbol
N1 -0.08584(17) 0.82964(18) 0.38731(13) 0.0365(4) Uani d . 1 . . N
H1 -0.1484 0.8549 0.3511 0.044 Uiso calc R 1 . . H
C11 -0.1374(2) 0.7766(2) 0.47440(14) 0.0329(4) Uani d . 1 . . C
C12 -0.0486(2) 0.7369(2) 0.54406(15) 0.0364(4) Uani d . 1 . . C
H12 0.0498 0.7451 0.5367 0.044 Uiso calc R 1 . . H
C13 -0.1126(2) 0.6846(2) 0.62520(16) 0.0382(4) Uani d . 1 . . C
O131 -0.03818(17) 0.63845(19) 0.69708(13) 0.0538(4) Uani d . 1 . . O
C132 0.1097(3) 0.6408(3) 0.6865(2) 0.0575(6) Uani d . 1 . . C
H13A 0.1115 0.5802 0.6089 0.086 Uiso calc R 1 . . H
H13B 0.1452 0.5987 0.7378 0.086 Uiso calc R 1 . . H
H13C 0.1726 0.7451 0.7057 0.086 Uiso calc R 1 . . H
C14 -0.2578(2) 0.6745(2) 0.63797(16) 0.0412(5) Uani d . 1 . . C
H14 -0.2976 0.6412 0.6938 0.049 Uiso calc R 1 . . H
C15 -0.3433(2) 0.7143(2) 0.56736(16) 0.0381(4) Uani d . 1 . . C
O151 -0.48596(16) 0.69889(19) 0.58505(13) 0.0536(4) Uani d . 1 . . O
C152 -0.5791(2) 0.7376(3) 0.5135(2) 0.0587(6) Uani d . 1 . . C
H15A -0.5368 0.8443 0.5246 0.088 Uiso calc R 1 . . H
H15B -0.6765 0.7195 0.5332 0.088 Uiso calc R 1 . . H
H15C -0.5866 0.6749 0.4345 0.088 Uiso calc R 1 . . H
C16 -0.2840(2) 0.7659(2) 0.48479(15) 0.0361(4) Uani d . 1 . . C
H16 -0.3416 0.7929 0.4372 0.043 Uiso calc R 1 . . H
C2 0.0478(2) 0.8460(2) 0.35344(15) 0.0338(4) Uani d . 1 . . C
O21 0.15068(15) 0.81940(18) 0.39926(12) 0.0487(4) Uani d . 1 . . O
C3 0.0636(2) 0.8981(2) 0.25551(15) 0.0317(4) Uani d . 1 . . C
C31 -0.0595(2) 0.9272(2) 0.20552(15) 0.0350(4) Uani d . 1 . . C
N32 -0.1619(2) 0.9449(2) 0.16672(16) 0.0512(5) Uani d . 1 . . N
C4 0.1915(2) 0.9196(2) 0.21046(15) 0.0314(4) Uani d . 1 . . C
S41 0.20466(5) 0.97368(6) 0.08981(4) 0.04022(14) Uani d . 1 . . S
C42 0.0678(3) 0.8099(3) -0.01907(18) 0.0597(6) Uani d . 1 . . C
H42A 0.0831 0.7171 -0.0177 0.090 Uiso calc R 1 . . H
H42B 0.0774 0.8158 -0.0931 0.090 Uiso calc R 1 . . H
H42C -0.0301 0.8093 -0.0047 0.090 Uiso calc R 1 . . H
N5 0.31377(17) 0.90178(19) 0.26003(13) 0.0380(4) Uani d . 1 . . N
H5 0.3089 0.8914 0.3251 0.046 Uiso calc R 1 . . H
S6 0.47115(5) 0.89744(6) 0.21179(4) 0.03469(13) Uani d . 1 . . S
O61 0.54778(15) 0.85609(18) 0.29190(12) 0.0489(4) Uani d . 1 . . O
O62 0.53777(15) 1.03729(15) 0.19607(12) 0.0437(3) Uani d . 1 . . O
C61 0.4207(2) 0.7452(2) 0.07581(16) 0.0339(4) Uani d . 1 . . C
C62 0.3358(2) 0.5943(2) 0.05733(18) 0.0425(5) Uani d . 1 . . C
Cl62 0.25793(7) 0.54419(7) 0.16499(6) 0.06352(19) Uani d . 1 . . Cl
C63 0.3103(3) 0.4804(3) -0.0494(2) 0.0550(6) Uani d . 1 . . C
H63 0.2546 0.3795 -0.0615 0.066 Uiso calc R 1 . . H
C64 0.3674(3) 0.5154(3) -0.1388(2) 0.0570(6) Uani d . 1 . . C
H64 0.3503 0.4378 -0.2107 0.068 Uiso calc R 1 . . H
C65 0.4496(3) 0.6649(3) -0.12176(18) 0.0501(5) Uani d . 1 . . C
H65 0.4867 0.6884 -0.1822 0.060 Uiso calc R 1 . . H
C66 0.4764(2) 0.7790(2) -0.01477(17) 0.0399(4) Uani d . 1 . . C
H66 0.5323 0.8796 -0.0031 0.048 Uiso calc R 1 . . H

loop_
_atom_site_aniso_label
_atom_site_aniso_U_11
_atom_site_aniso_U_22
_atom_site_aniso_U_33
_atom_site_aniso_U_12
_atom_site_aniso_U_13
_atom_site_aniso_U_23
N1 0.0354(8) 0.0518(10) 0.0324(8) 0.0162(7) 0.0128(7) 0.0249(7)
C11 0.0373(10) 0.0361(9) 0.0254(8) 0.0097(8) 0.0109(7) 0.0124(7)
C12 0.0374(10) 0.0441(10) 0.0325(9) 0.0144(8) 0.0111(8) 0.0183(8)
C13 0.0484(11) 0.0408(10) 0.0302(9) 0.0158(9) 0.0090(8) 0.0173(8)
O131 0.0584(9) 0.0766(11) 0.0490(9) 0.0306(8) 0.0167(7) 0.0426(8)
C132 0.0656(15) 0.0779(16) 0.0465(12) 0.0406(13) 0.0125(11) 0.0300(12)
C14 0.0511(12) 0.0465(11) 0.0332(10) 0.0147(9) 0.0180(9) 0.0226(9)
C15 0.0381(10) 0.0415(10) 0.0351(10) 0.0107(8) 0.0152(8) 0.0149(8)
O151 0.0424(8) 0.0802(11) 0.0549(9) 0.0230(8) 0.0255(7) 0.0399(8)
C152 0.0404(12) 0.0864(18) 0.0597(14) 0.0235(12) 0.0182(11) 0.0358(13)
C16 0.0375(10) 0.0450(11) 0.0306(9) 0.0144(8) 0.0104(8) 0.0183(8)
C2 0.0359(10) 0.0401(10) 0.0292(9) 0.0131(8) 0.0114(8) 0.0158(8)
O21 0.0419(8) 0.0809(11) 0.0466(8) 0.0300(8) 0.0190(6) 0.0418(8)
C3 0.0317(9) 0.0381(10) 0.0297(9) 0.0131(8) 0.0091(7) 0.0159(8)
C31 0.0337(10) 0.0443(10) 0.0330(9) 0.0132(8) 0.0150(8) 0.0196(8)
N32 0.0398(10) 0.0755(13) 0.0544(11) 0.0278(9) 0.0156(8) 0.0349(10)
C4 0.0333(9) 0.0348(9) 0.0295(9) 0.0121(8) 0.0094(7) 0.0145(7)
S41 0.0384(3) 0.0557(3) 0.0395(3) 0.0167(2) 0.0156(2) 0.0306(2)
C42 0.0691(16) 0.0750(16) 0.0322(11) 0.0198(13) 0.0078(10) 0.0198(11)
N5 0.0340(8) 0.0598(10) 0.0332(8) 0.0212(7) 0.0145(7) 0.0266(8)
S6 0.0286(2) 0.0459(3) 0.0356(2) 0.0143(2) 0.00989(18) 0.0200(2)
O61 0.0389(8) 0.0748(10) 0.0442(8) 0.0246(7) 0.0079(6) 0.0307(8)
O62 0.0377(7) 0.0427(8) 0.0503(8) 0.0095(6) 0.0141(6) 0.0187(7)
C61 0.0311(9) 0.0403(10) 0.0381(10) 0.0159(8) 0.0103(8) 0.0197(8)
C62 0.0398(11) 0.0466(11) 0.0492(12) 0.0145(9) 0.0115(9) 0.0264(10)
Cl62 0.0737(4) 0.0579(4) 0.0681(4) 0.0103(3) 0.0264(3) 0.0409(3)
C63 0.0554(14) 0.0414(12) 0.0618(14) 0.0100(10) 0.0073(11) 0.0166(11)
C64 0.0630(15) 0.0569(14) 0.0443(12) 0.0245(12) 0.0060(11) 0.0070(11)
C65 0.0561(13) 0.0639(14) 0.0415(11) 0.0285(11) 0.0195(10) 0.0238(11)
C66 0.0411(11) 0.0453(11) 0.0431(11) 0.0185(9) 0.0171(9) 0.0227(9)

loop_
_atom_type_symbol
_atom_type_description
_atom_type_scat_dispersion_real
_atom_type_scat_dispersion_imag
_atom_type_scat_source
C C 0.0033 0.0016 'International Tables Vol C Tables 4.2.6.8 and 6.1.1.4'
H H 0.0000 0.0000 'International Tables Vol C Tables 4.2.6.8 and 6.1.1.4'
Cl Cl 0.1484 0.1585 'International Tables Vol C Tables 4.2.6.8 and 6.1.1.4'
N N 0.0061 0.0033 'International Tables Vol C Tables 4.2.6.8 and 6.1.1.4'
O O 0.0106 0.0060 'International Tables Vol C Tables 4.2.6.8 and 6.1.1.4'
S S 0.1246 0.1234 'International Tables Vol C Tables 4.2.6.8 and 6.1.1.4'

loop_
_geom_angle_atom_site_label_1
_geom_angle_atom_site_label_2
_geom_angle_atom_site_label_3
_geom_angle
C2 N1 C11 129.12(16)
C2 N1 H1 115.4
C11 N1 H1 115.4
C16 C11 C12 121.96(16)
C16 C11 N1 115.19(16)
C12 C11 N1 122.84(16)
C11 C12 C13 117.39(17)
C11 C12 H12 121.3
C13 C12 H12 121.3
O131 C13 C14 115.18(16)
O131 C13 C12 123.12(18)
C14 C13 C12 121.71(18)
C13 O131 C132 118.43(16)
O131 C132 H13A 109.5
O131 C132 H13B 109.5
H13A C132 H13B 109.5
O131 C132 H13C 109.5
H13A C132 H13C 109.5
H13B C132 H13C 109.5
C15 C14 C13 119.55(17)
C15 C14 H14 120.2
C13 C14 H14 120.2
O151 C15 C14 115.57(16)
O151 C15 C16 123.89(18)
C14 C15 C16 120.55(18)
C15 O151 C152 117.61(15)
O151 C152 H15A 109.5
O151 C152 H15B 109.5
H15A C152 H15B 109.5
O151 C152 H15C 109.5
H15A C152 H15C 109.5
H15B C152 H15C 109.5
C15 C16 C11 118.83(18)
C15 C16 H16 120.6
C11 C16 H16 120.6
O21 C2 N1 123.26(16)
O21 C2 C3 121.18(16)
N1 C2 C3 115.56(16)
C4 C3 C31 118.31(16)
C4 C3 C2 122.85(16)
C31 C3 C2 118.84(15)
N32 C31 C3 176.8(2)
N5 C4 C3 119.94(15)
N5 C4 S41 118.13(13)
C3 C4 S41 121.92(14)
C4 S41 C42 101.26(10)
S41 C42 H42A 109.5
S41 C42 H42B 109.5
H42A C42 H42B 109.5
S41 C42 H42C 109.5
H42A C42 H42C 109.5
H42B C42 H42C 109.5
C4 N5 S6 128.68(13)
C4 N5 H5 115.7
S6 N5 H5 115.7
O62 S6 O61 120.11(9)
O62 S6 N5 109.12(8)
O61 S6 N5 102.88(8)
O62 S6 C61 108.20(9)
O61 S6 C61 109.21(9)
N5 S6 C61 106.50(9)
C66 C61 C62 119.34(18)
C66 C61 S6 117.05(15)
C62 C61 S6 123.52(14)
C63 C62 C61 119.90(19)
C63 C62 Cl62 118.03(16)
C61 C62 Cl62 122.06(16)
C62 C63 C64 120.2(2)
C62 C63 H63 119.9
C64 C63 H63 119.9
C65 C64 C63 120.4(2)
C65 C64 H64 119.8
C63 C64 H64 119.8
C66 C65 C64 119.6(2)
C66 C65 H65 120.2
C64 C65 H65 120.2
C65 C66 C61 120.61(19)
C65 C66 H66 119.7
C61 C66 H66 119.7

loop_
_geom_bond_atom_site_label_1
_geom_bond_atom_site_label_2
_geom_bond_site_symmetry_2
_geom_bond_distance
_geom_bond_publ_flag
N1 C2 . 1.353(2) ?
N1 C11 . 1.422(2) ?
N1 H1 . 0.86 ?
C11 C16 . 1.388(3) ?
C11 C12 . 1.390(3) ?
C12 C13 . 1.391(3) ?
C12 H12 . 0.93 ?
C13 O131 . 1.370(2) ?
C13 C14 . 1.381(3) ?
O131 C132 . 1.416(3) ?
C132 H13A . 0.96 ?
C132 H13B . 0.96 ?
C132 H13C . 0.96 ?
C14 C15 . 1.379(3) ?
C14 H14 . 0.93 ?
C15 O151 . 1.365(2) ?
C15 C16 . 1.387(3) ?
O151 C152 . 1.426(3) ?
C152 H15A . 0.96 ?
C152 H15B . 0.96 ?
C152 H15C . 0.96 ?
C16 H16 . 0.93 ?
C2 O21 . 1.232(2) ?
C2 C3 . 1.483(2) yes
C3 C4 . 1.371(2) yes
C3 C31 . 1.430(3) yes
C31 N32 . 1.139(2) yes
C4 N5 . 1.360(2) ?
C4 S41 . 1.7670(17) ?
S41 C42 . 1.795(2) ?
C42 H42A . 0.96 ?
C42 H42B . 0.96 ?
C42 H42C . 0.96 ?
N5 S6 . 1.6604(15) ?
N5 H5 . 0.86 ?
S6 O62 . 1.4182(14) ?
S6 O61 . 1.4276(14) ?
S6 C61 . 1.7689(19) ?
C61 C66 . 1.388(3) ?
C61 C62 . 1.395(3) ?
C62 C63 . 1.375(3) ?
C62 Cl62 . 1.734(2) ?
C63 C64 . 1.384(3) ?
C63 H63 . 0.93 ?
C64 C65 . 1.380(3) ?
C64 H64 . 0.93 ?
C65 C66 . 1.377(3) ?
C65 H65 . 0.93 ?
C66 H66 . 0.93 ?

loop_
_geom_hbond_atom_site_label_D
_geom_hbond_atom_site_label_H
_geom_hbond_atom_site_label_A
_geom_hbond_distance_DH
_geom_hbond_distance_HA
_geom_hbond_distance_DA
_geom_hbond_angle_DHA
_geom_hbond_publ_flag
N5 H5 O21 0.85 1.92 2.599(2) 135 yes

loop_
_geom_torsion_atom_site_label_1
_geom_torsion_atom_site_label_2
_geom_torsion_atom_site_label_3
_geom_torsion_atom_site_label_4
_geom_torsion
_geom_torsion_publ_flag
C12 C11 N1 C2 2.6(3) y
C11 N1 C2 C3 177.31(17) y
N1 C2 C3 C4 -179.67(17) y
C2 C3 C4 N5 -3.9(3) y
C3 C4 N5 S6 170.64(15) y
C4 N5 S6 C61 -57.85(19) y
N5 S6 C61 C62 -54.47(18) y

loop_
_cod_related_entry_id
_cod_related_entry_database
_cod_related_entry_code
1 ChemSpider 21174869
